data_4350813
loop_
_publ_author_name
'Kim, Tae Ho'
'Lee, Sangjin'
'Jeon, Youngeun'
'Shin, Yong Woon'
'Kim, Jineun'

_publ_section_title
;
 Reversible photoluminescence switch: A stair-step Cu4I4 coordination
 polymer based on a dithioether ligand
;
_journal_name_full 'Inorganic Chemistry Communications'
_journal_page_first 114
_journal_page_last 117
_journal_paper_doi 10.1016/j.inoche.2013.04.018
_journal_volume 33
_journal_year 2013
_chemical_formula_sum 'C16 H28 Cu4 I4 N4 O2 S2'
_chemical_formula_weight 1134.30
_space_group_IT_number 2
_space_group_name_Hall '-P 1'
_space_group_name_H-M_alt 'P -1'
_symmetry_cell_setting triclinic
_symmetry_space_group_name_H-M 'P -1'
_atom_sites_solution_hydrogens geom
_atom_sites_solution_primary direct
_atom_sites_solution_secondary difmap
_cell_angle_alpha 111.330(2)
_cell_angle_beta 95.213(2)
_cell_angle_gamma 103.641(2)
_cell_formula_units_Z 1
_cell_length_a 7.3634(8)
_cell_length_b 9.1657(10)
_cell_length_c 12.4374(13)
_cell_measurement_reflns_used 1404
_cell_measurement_temperature 173(2)
_cell_measurement_theta_max 27.11
_cell_measurement_theta_min 2.42
_cell_volume 745.25(14)
_computing_cell_refinement 'Bruker SMART'
_computing_data_collection 'Bruker SMART'
_computing_data_reduction 'Bruker SAINT'
_computing_molecular_graphics 'Bruker SHELXTL'
_computing_publication_material 'Bruker SHELXTL'
_computing_structure_refinement 'Bruker SHELXTL'
_computing_structure_solution 'Bruker SHELXTL'
_diffrn_ambient_temperature 173(2)
_diffrn_measured_fraction_theta_full 0.905
_diffrn_measured_fraction_theta_max 0.905
_diffrn_measurement_device_type 'CCD area detector'
_diffrn_measurement_method 'phi and omega scans'
_diffrn_radiation_monochromator graphite
_diffrn_radiation_source 'fine-focus sealed tube'
_diffrn_radiation_type MoK\a
_diffrn_radiation_wavelength 0.71073
_diffrn_reflns_av_R_equivalents 0.0297
_diffrn_reflns_av_sigmaI/netI 0.0723
_diffrn_reflns_limit_h_max 9
_diffrn_reflns_limit_h_min -9
_diffrn_reflns_limit_k_max 11
_diffrn_reflns_limit_k_min -10
_diffrn_reflns_limit_l_max 16
_diffrn_reflns_limit_l_min -16
_diffrn_reflns_number 4790
_diffrn_reflns_theta_full 28.28
_diffrn_reflns_theta_max 28.28
_diffrn_reflns_theta_min 1.79
_exptl_absorpt_coefficient_mu 7.118
_exptl_absorpt_correction_type 'Empirical SADABS'
_exptl_absorpt_process_details
;
Ratio of minimum to maximum apparent transmission:  0.643256
;
_exptl_crystal_colour colorless
_exptl_crystal_density_diffrn 2.527
_exptl_crystal_density_method 'not measured'
_exptl_crystal_description needle
_exptl_crystal_F_000 528
_exptl_crystal_size_max 0.12
_exptl_crystal_size_mid 0.10
_exptl_crystal_size_min 0.02
_refine_diff_density_max 1.900
_refine_diff_density_min -1.120
_refine_diff_density_rms 0.278
_refine_ls_extinction_method none
_refine_ls_goodness_of_fit_ref 1.012
_refine_ls_hydrogen_treatment constr
_refine_ls_matrix_type full
_refine_ls_number_parameters 147
_refine_ls_number_reflns 3348
_refine_ls_number_restraints 0
_refine_ls_restrained_S_all 1.012
_refine_ls_R_factor_all 0.0837
_refine_ls_R_factor_gt 0.0488
_refine_ls_shift/su_max 0.000
_refine_ls_shift/su_mean 0.000
_refine_ls_structure_factor_coef Fsqd
_refine_ls_weighting_details 'calc w=1/[\s^2^(Fo^2^)+(0.0654P)^2^+0.0000P] where P=(Fo^2^+2Fc^2^)/3'
_refine_ls_weighting_scheme calc
_refine_ls_wR_factor_gt 0.1074
_refine_ls_wR_factor_ref 0.1236
_reflns_number_gt 2357
_reflns_number_total 3348
_reflns_threshold_expression >2sigma(I)
_cod_data_source_file Inorg-Chem-Commun-2013-33-114.cif
_cod_data_source_block 1
_cod_depositor_comments
;
The following automatic conversions were performed:

data item '_symmetry_cell_setting' value 'Triclinic' was changed to
'triclinic' in accordance with the built-in table derived from the
CIF Core dictionary named 'cif_core.dic' version 2.4.5 last updated
on 2014-11-21.

Automatic conversion script
Id: cif_fix_values 8738 2021-04-28 16:35:53Z antanas 
;
_cod_original_sg_symbol_H-M P-1
_cod_database_code 4350813

loop_
_symmetry_equiv_pos_as_xyz
'x, y, z'
'-x, -y, -z'

loop_
_atom_site_label
_atom_site_type_symbol
_atom_site_fract_x
_atom_site_fract_y
_atom_site_fract_z
_atom_site_U_iso_or_equiv
_atom_site_adp_type
_atom_site_occupancy
_atom_site_symmetry_multiplicity
_atom_site_calc_flag
_atom_site_refinement_flags
_atom_site_disorder_assembly
_atom_site_disorder_group
Cu1 Cu 0.15094(16) -0.06163(14) 1.02454(9) 0.0241(3) Uani 1 1 d . . .
Cu2 Cu 0.44308(15) 0.20805(14) 1.16847(10) 0.0256(3) Uani 1 1 d . . .
I1 I 0.32829(8) -0.04057(8) 1.22587(5) 0.02685(18) Uani 1 1 d . . .
I2 I 0.21568(8) 0.21285(7) 0.99191(5) 0.02251(17) Uani 1 1 d . . .
S1 S 0.2524(3) -0.2511(3) 0.87803(18) 0.0188(4) Uani 1 1 d . . .
O1 O -0.1365(9) -0.3685(8) 0.5303(5) 0.0281(15) Uani 1 1 d . . .
N1 N 0.0307(10) -0.1299(9) 0.5268(6) 0.0238(17) Uani 1 1 d . . .
N2 N 0.4593(11) 0.4209(10) 1.3002(7) 0.033(2) Uani 1 1 d . . .
C1 C 0.2104(15) -0.4335(12) 0.9078(9) 0.036(2) Uani 1 1 d . . .
H1A H 0.0762 -0.4700 0.9125 0.054 Uiso 1 1 calc R . .
H1B H 0.2914 -0.4097 0.9826 0.054 Uiso 1 1 calc R . .
H1C H 0.2407 -0.5198 0.8443 0.054 Uiso 1 1 calc R . .
C2 C 0.0828(12) -0.3278(11) 0.7387(7) 0.0229(19) Uani 1 1 d . . .
H2A H 0.1092 -0.4230 0.6795 0.028 Uiso 1 1 calc R . .
H2B H -0.0492 -0.3622 0.7504 0.028 Uiso 1 1 calc R . .
C3 C 0.1082(13) -0.1884(11) 0.6982(7) 0.023(2) Uani 1 1 d . . .
H3A H 0.0724 -0.0977 0.7559 0.028 Uiso 1 1 calc R . .
H3B H 0.2443 -0.1474 0.6962 0.028 Uiso 1 1 calc R . .
C4 C -0.0093(11) -0.2375(11) 0.5788(7) 0.0204(19) Uani 1 1 d . . .
C5 C 0.1748(14) 0.0289(12) 0.5770(9) 0.034(2) Uani 1 1 d . . .
H5A H 0.2700 0.0314 0.5259 0.041 Uiso 1 1 calc R . .
H5B H 0.2416 0.0468 0.6555 0.041 Uiso 1 1 calc R . .
C6 C 0.0808(13) 0.1654(11) 0.5885(8) 0.027(2) Uani 1 1 d . . .
H6A H -0.0035 0.1716 0.6467 0.033 Uiso 1 1 calc R . .
H6B H 0.1799 0.2722 0.6162 0.033 Uiso 1 1 calc R . .
C7 C 0.4363(13) 0.5313(12) 1.3666(9) 0.029(2) Uani 1 1 d . . .
C8 C 0.4002(16) 0.6765(13) 1.4534(9) 0.041(3) Uani 1 1 d . . .
H8A H 0.3758 0.7481 1.4149 0.061 Uiso 1 1 calc R . .
H8B H 0.5119 0.7361 1.5173 0.061 Uiso 1 1 calc R . .
H8C H 0.2890 0.6416 1.4855 0.061 Uiso 1 1 calc R . .

loop_
_atom_site_aniso_label
_atom_site_aniso_U_11
_atom_site_aniso_U_22
_atom_site_aniso_U_33
_atom_site_aniso_U_23
_atom_site_aniso_U_13
_atom_site_aniso_U_12
Cu1 0.0248(6) 0.0246(6) 0.0212(5) 0.0082(5) 0.0018(4) 0.0068(5)
Cu2 0.0216(5) 0.0290(7) 0.0229(5) 0.0070(5) 0.0031(4) 0.0074(5)
I1 0.0224(3) 0.0349(4) 0.0208(3) 0.0134(3) -0.0010(2) 0.0021(3)
I2 0.0193(3) 0.0219(3) 0.0265(3) 0.0115(2) 0.0004(2) 0.0048(2)
S1 0.0207(10) 0.0196(11) 0.0176(10) 0.0085(8) 0.0023(8) 0.0072(8)
O1 0.029(3) 0.023(4) 0.020(3) 0.005(3) -0.006(3) -0.007(3)
N1 0.022(4) 0.025(4) 0.022(4) 0.015(3) -0.012(3) -0.002(3)
N2 0.030(4) 0.038(5) 0.027(4) 0.006(4) 0.008(4) 0.010(4)
C1 0.046(6) 0.035(6) 0.038(6) 0.022(5) 0.009(5) 0.018(5)
C2 0.022(4) 0.023(5) 0.017(4) 0.003(3) -0.001(3) 0.005(4)
C3 0.029(5) 0.023(5) 0.020(4) 0.010(4) 0.003(4) 0.011(4)
C4 0.014(4) 0.027(5) 0.021(4) 0.009(4) 0.005(3) 0.007(4)
C5 0.030(5) 0.031(6) 0.039(6) 0.023(5) -0.013(4) -0.003(4)
C6 0.027(5) 0.025(5) 0.021(4) 0.008(4) -0.005(4) -0.004(4)
C7 0.018(4) 0.031(6) 0.034(5) 0.013(5) 0.005(4) 0.001(4)
C8 0.046(6) 0.028(6) 0.039(6) 0.003(5) 0.016(5) 0.008(5)

loop_
_atom_type_symbol
_atom_type_description
_atom_type_scat_dispersion_real
_atom_type_scat_dispersion_imag
_atom_type_scat_source
C C 0.0033 0.0016 'International Tables Vol C Tables 4.2.6.8 and 6.1.1.4'
H H 0.0000 0.0000 'International Tables Vol C Tables 4.2.6.8 and 6.1.1.4'
N N 0.0061 0.0033 'International Tables Vol C Tables 4.2.6.8 and 6.1.1.4'
O O 0.0106 0.0060 'International Tables Vol C Tables 4.2.6.8 and 6.1.1.4'
S S 0.1246 0.1234 'International Tables Vol C Tables 4.2.6.8 and 6.1.1.4'
Cu Cu 0.3201 1.2651 'International Tables Vol C Tables 4.2.6.8 and 6.1.1.4'
I I -0.4742 1.8119 'International Tables Vol C Tables 4.2.6.8 and 6.1.1.4'

loop_
_geom_angle_atom_site_label_1
_geom_angle_atom_site_label_2
_geom_angle_atom_site_label_3
_geom_angle
_geom_angle_site_symmetry_1
_geom_angle_site_symmetry_3
S1 Cu1 I2 109.02(7) . .
S1 Cu1 I1 105.70(7) . .
I2 Cu1 I1 115.87(4) . .
S1 Cu1 I2 104.62(7) . 2_557
I2 Cu1 I2 115.54(4) . 2_557
I1 Cu1 I2 105.10(4) . 2_557
S1 Cu1 Cu2 112.97(7) . .
I2 Cu1 Cu2 59.24(4) . .
I1 Cu1 Cu2 57.99(4) . .
I2 Cu1 Cu2 141.61(5) 2_557 .
S1 Cu1 Cu1 122.79(8) . 2_557
I2 Cu1 Cu1 58.56(4) . 2_557
I1 Cu1 Cu1 130.68(6) . 2_557
I2 Cu1 Cu1 56.98(4) 2_557 2_557
Cu2 Cu1 Cu1 105.42(6) . 2_557
N2 Cu2 S1 103.6(2) . 2_657
N2 Cu2 I1 111.9(3) . .
S1 Cu2 I1 116.14(7) 2_657 .
N2 Cu2 I2 102.3(2) . .
S1 Cu2 I2 105.36(7) 2_657 .
I1 Cu2 I2 115.97(5) . .
N2 Cu2 Cu1 134.7(2) . .
S1 Cu2 Cu1 120.54(7) 2_657 .
I1 Cu2 Cu1 58.98(4) . .
I2 Cu2 Cu1 58.35(4) . .
Cu2 I1 Cu1 63.03(4) . .
Cu1 I2 Cu2 62.41(4) . .
Cu1 I2 Cu1 64.46(4) . 2_557
Cu2 I2 Cu1 112.42(4) . 2_557
C1 S1 C2 100.2(4) . .
C1 S1 Cu1 106.8(3) . .
C2 S1 Cu1 109.2(3) . .
C1 S1 Cu2 105.8(3) . 2_657
C2 S1 Cu2 106.2(3) . 2_657
Cu1 S1 Cu2 125.75(10) . 2_657
C4 N1 C5 125.9(7) . .
C4 N1 C6 120.3(7) . 2_556
C5 N1 C6 113.7(7) . 2_556
C7 N2 Cu2 168.3(8) . .
C3 C2 S1 106.7(6) . .
C4 C3 C2 112.9(7) . .
O1 C4 N1 121.5(8) . .
O1 C4 C3 122.0(8) . .
N1 C4 C3 116.5(8) . .
N1 C5 C6 110.0(8) . .
N1 C6 C5 109.0(7) 2_556 .
N2 C7 C8 178.4(11) . .

loop_
_geom_bond_atom_site_label_1
_geom_bond_atom_site_label_2
_geom_bond_distance
_geom_bond_site_symmetry_2
Cu1 S1 2.335(2) .
Cu1 I2 2.6332(13) .
Cu1 I1 2.6359(12) .
Cu1 I2 2.6794(13) 2_557
Cu1 Cu2 2.7413(16) .
Cu1 Cu1 2.834(2) 2_557
Cu2 N2 2.009(8) .
Cu2 S1 2.346(2) 2_657
Cu2 I1 2.6080(14) .
Cu2 I2 2.6580(12) .
I2 Cu1 2.6794(13) 2_557
S1 C1 1.804(10) .
S1 C2 1.833(8) .
S1 Cu2 2.346(2) 2_657
O1 C4 1.234(10) .
N1 C4 1.357(12) .
N1 C5 1.457(12) .
N1 C6 1.469(10) 2_556
N2 C7 1.110(12) .
C2 C3 1.515(13) .
C3 C4 1.501(11) .
C5 C6 1.537(13) .
C6 N1 1.469(10) 2_556
C7 C8 1.477(13) .
